data_4068547
loop_
_publ_author_name
'Krempner, Clemens'
'J\"ager-Fiedler, Ulrike'
'K\"ockerling, Martin'
'Reinke, Helmut'

_publ_section_title
;
 Synthesis and Structures of Titanium and Zirconium Trisiloxides
;
_journal_issue 1
_journal_name_full Organometallics
_journal_page_first 382
_journal_paper_doi 10.1021/om800930s
_journal_volume 28
_journal_year 2009
_chemical_formula_moiety 'C50 H150 O7 Si26 Ti2'
_chemical_formula_sum 'C50 H150 O7 Si26 Ti2'
_chemical_formula_weight 1689.84
_space_group_IT_number 15
_symmetry_cell_setting monoclinic
_symmetry_space_group_name_Hall '-C 2yc'
_symmetry_space_group_name_H-M 'C 1 2/c 1'
_atom_sites_solution_hydrogens geom
_atom_sites_solution_primary direct
_atom_sites_solution_secondary difmap
_audit_creation_method 'ct.exe (M. K\"ockerling, 1996)'
_cell_angle_alpha 90.00
_cell_angle_beta 117.60(5)
_cell_angle_gamma 90.00
_cell_formula_units_Z 4
_cell_length_a 30.47(2)
_cell_length_b 25.00(1)
_cell_length_c 16.228(9)
_cell_measurement_reflns_used 53
_cell_measurement_temperature 293(2)
_cell_measurement_theta_max 27.407
_cell_measurement_theta_min 3.403
_cell_volume 10955(12)
_computing_cell_refinement 'Bruker XSCANS'
_computing_data_collection 'Bruker XSCANS'
_computing_data_reduction 'Bruker XSCANS'
_computing_molecular_graphics 'Bruker SHELXTL'
_computing_publication_material 'Bruker SHELXTL'
_computing_structure_refinement 'Bruker SHELXTL'
_computing_structure_solution 'Bruker SHELXTL'
_diffrn_ambient_temperature 293(2)
_diffrn_measured_fraction_theta_full 0.559
_diffrn_measured_fraction_theta_max 0.559
_diffrn_measurement_device_type 'Bruker P4'
_diffrn_measurement_method '\w scans'
_diffrn_radiation_monochromator graphite
_diffrn_radiation_source 'fine-focus sealed tube'
_diffrn_radiation_type MoK\a
_diffrn_radiation_wavelength 0.71073
_diffrn_reflns_av_R_equivalents 0.0388
_diffrn_reflns_av_sigmaI/netI 0.0810
_diffrn_reflns_limit_h_max 13
_diffrn_reflns_limit_h_min -1
_diffrn_reflns_limit_k_max 1
_diffrn_reflns_limit_k_min -27
_diffrn_reflns_limit_l_max 16
_diffrn_reflns_limit_l_min -17
_diffrn_reflns_number 5015
_diffrn_reflns_theta_full 23.02
_diffrn_reflns_theta_max 23.02
_diffrn_reflns_theta_min 2.06
_diffrn_standards_decay_% 0.0
_diffrn_standards_interval_count 97
_diffrn_standards_number 3
_exptl_absorpt_coefficient_mu 0.463
_exptl_crystal_colour yellow
_exptl_crystal_density_diffrn 1.025
_exptl_crystal_density_method 'not measured'
_exptl_crystal_description prism
_exptl_crystal_F_000 3656
_exptl_crystal_size_max 0.38
_exptl_crystal_size_mid 0.34
_exptl_crystal_size_min 0.32
_refine_diff_density_max 0.265
_refine_diff_density_min -0.392
_refine_diff_density_rms 0.058
_refine_ls_extinction_method none
_refine_ls_goodness_of_fit_ref 1.013
_refine_ls_hydrogen_treatment constr
_refine_ls_matrix_type full
_refine_ls_number_parameters 384
_refine_ls_number_reflns 4276
_refine_ls_number_restraints 0
_refine_ls_restrained_S_all 1.013
_refine_ls_R_factor_all 0.1315
_refine_ls_R_factor_gt 0.0653
_refine_ls_shift/su_max 0.000
_refine_ls_shift/su_mean 0.000
_refine_ls_structure_factor_coef Fsqd
_refine_ls_weighting_details 'calc w=1/[\s^2^(Fo^2^)+(0.0930P)^2^+0.0000P] where P=(Fo^2^+2Fc^2^)/3'
_refine_ls_weighting_scheme calc
_refine_ls_wR_factor_gt 0.1475
_refine_ls_wR_factor_ref 0.1761
_reflns_number_gt 2415
_reflns_number_total 4276
_reflns_threshold_expression >2sigma(I)
_cod_data_source_file om800930s_si_001.cif
_cod_data_source_block KR357-Si26C50H150O7Ti2
_cod_original_cell_volume 10955(10)
_cod_database_code 4068547

loop_
_symmetry_equiv_pos_as_xyz
'x, y, z'
'-x, y, -z+1/2'
'x+1/2, y+1/2, z'
'-x+1/2, y+1/2, -z+1/2'
'-x, -y, -z'
'x, -y, z-1/2'
'-x+1/2, -y+1/2, -z'
'x+1/2, -y+1/2, z-1/2'

loop_
_atom_site_label
_atom_site_type_symbol
_atom_site_fract_x
_atom_site_fract_y
_atom_site_fract_z
_atom_site_U_iso_or_equiv
_atom_site_adp_type
_atom_site_occupancy
_atom_site_symmetry_multiplicity
_atom_site_calc_flag
_atom_site_refinement_flags
Ti1 Ti 0.05904(9) 0.25379(6) 0.79708(10) 0.0682(11) Uani 1 1 d .
Si1 Si 0.16873(16) 0.07253(11) 0.97561(19) 0.0869(17) Uani 1 1 d .
Si2 Si 0.09818(14) 0.09879(9) 0.98719(16) 0.0670(15) Uani 1 1 d .
Si3 Si 0.09822(14) 0.19342(9) 0.98822(16) 0.0679(15) Uani 1 1 d .
Si4 Si 0.03700(12) 0.24859(9) 0.99983(14) 0.0567(15) Uani 1 1 d .
Si5 Si -0.04998(13) 0.23198(9) 0.90705(15) 0.0590(14) Uani 1 1 d .
Si6 Si -0.10137(15) 0.26542(10) 0.96867(17) 0.0694(15) Uani 1 1 d .
Si7 Si -0.12684(17) 0.19758(14) 1.0374(2) 0.0982(18) Uani 1 1 d .
Si8 Si -0.1708(2) 0.30226(13) 0.8403(2) 0.097(2) Uani 1 1 d .
Si9 Si 0.0982(2) 0.06168(10) 1.12122(18) 0.0869(19) Uani 1 1 d .
Si10 Si 0.05107(14) 0.33314(9) 0.94607(15) 0.0595(14) Uani 1 1 d .
Si11 Si 0.12312(16) 0.38508(10) 1.02990(18) 0.0763(17) Uani 1 1 d .
Si12 Si 0.1437(2) 0.39899(12) 1.1876(2) 0.114(2) Uani 1 1 d .
Si13 Si 0.10774(17) 0.46808(10) 0.9516(2) 0.0923(18) Uani 1 1 d .
O1 O 0.1006(3) 0.2119(2) 0.8906(3) 0.069(3) Uani 1 1 d .
O2 O 0.0523(3) 0.31640(18) 0.8469(3) 0.065(3) Uani 1 1 d .
O3 O 0.0000 0.2203(3) 0.7500 0.059(4) Uani 1 2 d S
O4 O 0.0699(3) 0.26072(19) 0.6978(3) 0.066(3) Uani 1 1 d .
C1 C 0.1731(5) 0.1079(5) 0.8784(8) 0.140(6) Uani 1 1 d .
H1A H 0.2023 0.0964 0.8754 0.210 Uiso 1 1 calc R
H1B H 0.1747 0.1458 0.8890 0.210 Uiso 1 1 calc R
H1C H 0.1444 0.0997 0.8208 0.210 Uiso 1 1 calc R
C2 C 0.2262(5) 0.0850(5) 1.0843(8) 0.160(7) Uani 1 1 d .
H2A H 0.2542 0.0738 1.0765 0.241 Uiso 1 1 calc R
H2B H 0.2254 0.0653 1.1342 0.241 Uiso 1 1 calc R
H2C H 0.2290 0.1225 1.0985 0.241 Uiso 1 1 calc R
C3 C 0.1652(6) -0.0015(4) 0.9494(9) 0.169(7) Uani 1 1 d .
H3B H 0.1942 -0.0122 0.9446 0.254 Uiso 1 1 calc R
H3C H 0.1362 -0.0086 0.8917 0.254 Uiso 1 1 calc R
H3D H 0.1634 -0.0211 0.9986 0.254 Uiso 1 1 calc R
C4 C 0.0435(4) 0.0709(4) 0.8788(6) 0.096(5) Uani 1 1 d .
H4B H 0.0446 0.0325 0.8806 0.144 Uiso 1 1 calc R
H4C H 0.0453 0.0832 0.8244 0.144 Uiso 1 1 calc R
H4D H 0.0131 0.0830 0.8768 0.144 Uiso 1 1 calc R
C5 C 0.1578(4) 0.2151(3) 1.0907(5) 0.091(5) Uani 1 1 d .
H5A H 0.1849 0.1949 1.0919 0.137 Uiso 1 1 calc R
H5B H 0.1557 0.2090 1.1472 0.137 Uiso 1 1 calc R
H5C H 0.1631 0.2525 1.0852 0.137 Uiso 1 1 calc R
C6 C 0.0509(4) 0.2469(4) 1.1286(5) 0.089(5) Uani 1 1 d .
H6A H 0.0855 0.2535 1.1677 0.134 Uiso 1 1 calc R
H6B H 0.0422 0.2125 1.1429 0.134 Uiso 1 1 calc R
H6C H 0.0318 0.2741 1.1393 0.134 Uiso 1 1 calc R
C7 C -0.0617(4) 0.1575(3) 0.8830(6) 0.082(5) Uani 1 1 d .
H7A H -0.0965 0.1513 0.8459 0.123 Uiso 1 1 calc R
H7B H -0.0501 0.1385 0.9408 0.123 Uiso 1 1 calc R
H7C H -0.0444 0.1450 0.8501 0.123 Uiso 1 1 calc R
C8 C -0.0713(4) 0.3207(4) 1.0598(6) 0.099(5) Uani 1 1 d .
H8A H -0.0430 0.3065 1.1127 0.149 Uiso 1 1 calc R
H8B H -0.0948 0.3338 1.0789 0.149 Uiso 1 1 calc R
H8C H -0.0611 0.3495 1.0333 0.149 Uiso 1 1 calc R
C9 C -0.1587(6) 0.2292(5) 1.1011(9) 0.159(7) Uani 1 1 d .
H9A H -0.1692 0.2018 1.1295 0.239 Uiso 1 1 calc R
H9B H -0.1870 0.2491 1.0580 0.239 Uiso 1 1 calc R
H9C H -0.1360 0.2528 1.1483 0.239 Uiso 1 1 calc R
C10 C -0.0719(5) 0.1583(5) 1.1239(8) 0.170(7) Uani 1 1 d .
H10A H -0.0830 0.1308 1.1510 0.255 Uiso 1 1 calc R
H10B H -0.0497 0.1818 1.1719 0.255 Uiso 1 1 calc R
H10C H -0.0550 0.1423 1.0928 0.255 Uiso 1 1 calc R
C11 C -0.1706(5) 0.1506(5) 0.9499(8) 0.147(6) Uani 1 1 d .
H11A H -0.1801 0.1235 0.9806 0.220 Uiso 1 1 calc R
H11B H -0.1551 0.1342 0.9168 0.220 Uiso 1 1 calc R
H11C H -0.1996 0.1698 0.9070 0.220 Uiso 1 1 calc R
C12 C -0.2211(5) 0.3187(6) 0.8733(8) 0.137(7) Uani 1 1 d .
H12A H -0.2490 0.3336 0.8205 0.206 Uiso 1 1 calc R
H12B H -0.2088 0.3442 0.9232 0.206 Uiso 1 1 calc R
H12C H -0.2309 0.2867 0.8929 0.206 Uiso 1 1 calc R
C13 C -0.1990(4) 0.2545(4) 0.7385(7) 0.118(5) Uani 1 1 d .
H13A H -0.2270 0.2712 0.6882 0.177 Uiso 1 1 calc R
H13B H -0.2096 0.2226 0.7571 0.177 Uiso 1 1 calc R
H13C H -0.1748 0.2455 0.7186 0.177 Uiso 1 1 calc R
C14 C -0.1520(5) 0.3660(4) 0.8019(7) 0.135(6) Uani 1 1 d .
H14A H -0.1802 0.3810 0.7497 0.203 Uiso 1 1 calc R
H14B H -0.1266 0.3582 0.7845 0.203 Uiso 1 1 calc R
H14C H -0.1397 0.3913 0.8522 0.203 Uiso 1 1 calc R
C15 C 0.1064(6) -0.0126(4) 1.1224(8) 0.166(7) Uani 1 1 d .
H15A H 0.1062 -0.0273 1.1768 0.249 Uiso 1 1 calc R
H15B H 0.1373 -0.0206 1.1230 0.249 Uiso 1 1 calc R
H15C H 0.0797 -0.0278 1.0678 0.249 Uiso 1 1 calc R
C16 C 0.0373(6) 0.0736(5) 1.1216(9) 0.147(7) Uani 1 1 d .
H16A H 0.0383 0.0582 1.1767 0.221 Uiso 1 1 calc R
H16B H 0.0111 0.0573 1.0677 0.221 Uiso 1 1 calc R
H16C H 0.0314 0.1114 1.1208 0.221 Uiso 1 1 calc R
C17 C 0.1480(5) 0.0912(5) 1.2286(6) 0.153(7) Uani 1 1 d .
H17A H 0.1471 0.0756 1.2819 0.229 Uiso 1 1 calc R
H17B H 0.1430 0.1292 1.2285 0.229 Uiso 1 1 calc R
H17C H 0.1795 0.0842 1.2310 0.229 Uiso 1 1 calc R
C18 C -0.0039(4) 0.3768(3) 0.9165(6) 0.085(5) Uani 1 1 d .
H18A H 0.0012 0.4108 0.8948 0.128 Uiso 1 1 calc R
H18B H -0.0083 0.3820 0.9709 0.128 Uiso 1 1 calc R
H18C H -0.0329 0.3601 0.8687 0.128 Uiso 1 1 calc R
C19 C 0.1783(5) 0.3541(4) 1.0184(8) 0.112(5) Uani 1 1 d .
H19A H 0.1864 0.3200 1.0492 0.168 Uiso 1 1 calc R
H19B H 0.2064 0.3775 1.0466 0.168 Uiso 1 1 calc R
H19C H 0.1693 0.3494 0.9538 0.168 Uiso 1 1 calc R
C20 C 0.1809(5) 0.3418(5) 1.2608(7) 0.164(7) Uani 1 1 d .
H20A H 0.1888 0.3482 1.3245 0.246 Uiso 1 1 calc R
H20B H 0.2110 0.3385 1.2557 0.246 Uiso 1 1 calc R
H20C H 0.1621 0.3094 1.2397 0.246 Uiso 1 1 calc R
C21 C 0.0864(7) 0.4074(5) 1.2015(9) 0.164(8) Uani 1 1 d .
H21A H 0.0955 0.4130 1.2660 0.246 Uiso 1 1 calc R
H21B H 0.0664 0.3758 1.1798 0.246 Uiso 1 1 calc R
H21C H 0.0680 0.4377 1.1659 0.246 Uiso 1 1 calc R
C22 C 0.1804(6) 0.4612(5) 1.2325(8) 0.197(9) Uani 1 1 d .
H22A H 0.1882 0.4660 1.2966 0.296 Uiso 1 1 calc R
H22B H 0.1614 0.4912 1.1968 0.296 Uiso 1 1 calc R
H22C H 0.2105 0.4585 1.2275 0.296 Uiso 1 1 calc R
C23 C 0.0805(5) 0.4552(4) 0.8226(6) 0.151(7) Uani 1 1 d .
H23A H 0.0741 0.4887 0.7901 0.226 Uiso 1 1 calc R
H23B H 0.0501 0.4356 0.8018 0.226 Uiso 1 1 calc R
H23C H 0.1035 0.4347 0.8103 0.226 Uiso 1 1 calc R
C24 C 0.1666(5) 0.5068(4) 0.9913(8) 0.139(7) Uani 1 1 d .
H24A H 0.1598 0.5403 0.9589 0.208 Uiso 1 1 calc R
H24B H 0.1896 0.4867 0.9784 0.208 Uiso 1 1 calc R
H24C H 0.1807 0.5132 1.0570 0.208 Uiso 1 1 calc R
C25 C 0.0633(5) 0.5109(4) 0.9731(9) 0.142(7) Uani 1 1 d .
H25A H 0.0581 0.5440 0.9400 0.213 Uiso 1 1 calc R
H25B H 0.0768 0.5180 1.0385 0.213 Uiso 1 1 calc R
H25C H 0.0323 0.4924 0.9518 0.213 Uiso 1 1 calc R

loop_
_atom_site_aniso_label
_atom_site_aniso_U_11
_atom_site_aniso_U_22
_atom_site_aniso_U_33
_atom_site_aniso_U_23
_atom_site_aniso_U_13
_atom_site_aniso_U_12
Ti1 0.112(3) 0.0481(9) 0.0544(9) 0.0021(7) 0.0475(13) 0.0019(12)
Si1 0.119(5) 0.0726(18) 0.0818(19) -0.0050(14) 0.058(2) 0.014(2)
Si2 0.093(4) 0.0511(14) 0.0577(15) -0.0016(11) 0.0353(19) 0.0009(19)
Si3 0.101(4) 0.0490(13) 0.0577(15) 0.0058(11) 0.040(2) 0.0026(18)
Si4 0.081(4) 0.0484(13) 0.0474(14) 0.0000(10) 0.0350(18) -0.0032(17)
Si5 0.085(4) 0.0468(13) 0.0535(14) -0.0001(10) 0.0396(18) -0.0040(17)
Si6 0.096(4) 0.0664(16) 0.0618(15) 0.0014(12) 0.050(2) 0.002(2)
Si7 0.118(5) 0.106(2) 0.100(2) 0.0304(19) 0.075(3) 0.008(3)
Si8 0.110(6) 0.094(2) 0.098(2) 0.0234(18) 0.058(3) 0.015(3)
Si9 0.128(6) 0.0616(16) 0.0734(18) 0.0087(13) 0.049(2) -0.009(2)
Si10 0.087(4) 0.0448(13) 0.0574(14) -0.0037(11) 0.0422(19) -0.0051(18)
Si11 0.106(5) 0.0533(15) 0.0799(18) -0.0114(13) 0.051(2) -0.013(2)
Si12 0.168(6) 0.085(2) 0.0735(19) -0.0182(16) 0.044(3) -0.024(3)
Si13 0.127(5) 0.0542(16) 0.113(2) -0.0020(15) 0.071(3) -0.010(2)
O1 0.082(8) 0.070(4) 0.059(3) 0.010(3) 0.036(4) 0.011(4)
O2 0.111(8) 0.049(3) 0.061(3) -0.005(3) 0.062(4) -0.007(4)
O3 0.067(11) 0.047(4) 0.076(5) 0.000 0.043(6) 0.000
O4 0.094(8) 0.059(3) 0.047(3) -0.003(2) 0.034(4) -0.008(4)
C1 0.161(19) 0.163(11) 0.146(10) 0.051(9) 0.113(12) 0.059(12)
C2 0.152(18) 0.198(14) 0.126(10) -0.034(10) 0.059(11) 0.023(12)
C3 0.24(2) 0.080(8) 0.245(16) -0.023(9) 0.164(16) 0.027(11)
C4 0.093(14) 0.090(7) 0.096(7) -0.023(6) 0.036(8) -0.007(8)
C5 0.129(15) 0.065(6) 0.073(6) -0.011(5) 0.042(8) -0.013(7)
C6 0.122(14) 0.096(7) 0.047(5) -0.005(5) 0.037(7) -0.003(8)
C7 0.107(14) 0.056(5) 0.095(7) -0.007(5) 0.057(8) -0.024(7)
C8 0.107(15) 0.105(8) 0.098(7) -0.026(6) 0.058(9) 0.007(8)
C9 0.22(2) 0.175(13) 0.197(14) 0.048(11) 0.189(16) 0.060(14)
C10 0.19(2) 0.197(14) 0.170(12) 0.123(11) 0.124(13) 0.063(13)
C11 0.134(17) 0.132(10) 0.174(12) 0.036(9) 0.072(12) -0.038(11)
C12 0.060(18) 0.221(15) 0.164(12) 0.039(11) 0.079(12) 0.060(12)
C13 0.041(13) 0.182(12) 0.112(9) 0.013(8) 0.019(8) -0.012(10)
C14 0.149(17) 0.102(8) 0.147(10) 0.048(7) 0.062(11) 0.018(10)
C15 0.29(2) 0.068(7) 0.178(12) 0.029(7) 0.143(14) 0.025(11)
C16 0.16(2) 0.156(12) 0.194(14) 0.014(10) 0.136(14) -0.002(13)
C17 0.22(2) 0.151(11) 0.079(7) 0.017(7) 0.064(10) -0.039(12)
C18 0.127(15) 0.059(5) 0.093(7) -0.001(5) 0.070(8) 0.006(7)
C19 0.089(16) 0.093(8) 0.182(12) -0.003(8) 0.086(11) 0.008(9)
C20 0.19(2) 0.181(13) 0.093(8) -0.002(8) 0.045(11) -0.038(12)
C21 0.23(2) 0.159(13) 0.161(12) -0.060(10) 0.138(14) 0.000(13)
C22 0.28(2) 0.171(13) 0.122(10) -0.066(9) 0.074(12) -0.135(14)
C23 0.26(2) 0.088(7) 0.102(8) 0.011(6) 0.079(11) -0.037(10)
C24 0.17(2) 0.099(9) 0.184(12) -0.020(8) 0.111(12) -0.055(11)
C25 0.17(2) 0.067(7) 0.216(14) 0.001(8) 0.112(13) 0.004(9)

loop_
_atom_type_symbol
_atom_type_description
_atom_type_scat_dispersion_real
_atom_type_scat_dispersion_imag
_atom_type_scat_source
C C 0.0033 0.0016 'International Tables Vol C Tables 4.2.6.8 and 6.1.1.4'
H H 0.0000 0.0000 'International Tables Vol C Tables 4.2.6.8 and 6.1.1.4'
O O 0.0106 0.0060 'International Tables Vol C Tables 4.2.6.8 and 6.1.1.4'
Si Si 0.0817 0.0704 'International Tables Vol C Tables 4.2.6.8 and 6.1.1.4'
Ti Ti 0.2776 0.4457 'International Tables Vol C Tables 4.2.6.8 and 6.1.1.4'

loop_
_geom_angle_atom_site_label_1
_geom_angle_atom_site_label_2
_geom_angle_atom_site_label_3
_geom_angle
_geom_angle_site_symmetry_1
_geom_angle_site_symmetry_3
O4 Ti1 O1 117.6(3) . .
O4 Ti1 O3 103.1(2) . .
O1 Ti1 O3 105.2(3) . .
O4 Ti1 O2 115.0(2) . .
O1 Ti1 O2 107.9(2) . .
O3 Ti1 O2 107.0(3) . .
O4 Ti1 Ti1 101.8(2) . 2_556
O1 Ti1 Ti1 127.0(3) . 2_556
O3 Ti1 Ti1 27.7(2) . 2_556
O2 Ti1 Ti1 83.0(2) . 2_556
C2 Si1 C1 108.6(7) . .
C2 Si1 C3 108.1(6) . .
C1 Si1 C3 107.0(6) . .
C2 Si1 Si2 112.1(5) . .
C1 Si1 Si2 111.3(4) . .
C3 Si1 Si2 109.5(5) . .
C4 Si2 Si1 105.4(4) . .
C4 Si2 Si9 109.5(4) . .
Si1 Si2 Si9 110.82(19) . .
C4 Si2 Si3 111.6(3) . .
Si1 Si2 Si3 106.50(19) . .
Si9 Si2 Si3 112.71(14) . .
O1 Si3 C5 107.9(4) . .
O1 Si3 Si2 105.5(2) . .
C5 Si3 Si2 106.9(3) . .
O1 Si3 Si4 106.9(3) . .
C5 Si3 Si4 103.4(3) . .
Si2 Si3 Si4 125.3(2) . .
C6 Si4 Si3 106.5(4) . .
C6 Si4 Si10 115.2(3) . .
Si3 Si4 Si10 101.63(17) . .
C6 Si4 Si5 107.4(4) . .
Si3 Si4 Si5 121.63(13) . .
Si10 Si4 Si5 104.81(13) . .
O4 Si5 C7 105.4(3) 2_556 .
O4 Si5 Si6 106.2(3) 2_556 .
C7 Si5 Si6 109.6(4) . .
O4 Si5 Si4 109.6(3) 2_556 .
C7 Si5 Si4 110.2(4) . .
Si6 Si5 Si4 115.35(14) . .
C8 Si6 Si7 107.4(4) . .
C8 Si6 Si8 108.2(4) . .
Si7 Si6 Si8 110.0(2) . .
C8 Si6 Si5 114.0(4) . .
Si7 Si6 Si5 111.97(16) . .
Si8 Si6 Si5 105.24(17) . .
C11 Si7 C9 108.4(7) . .
C11 Si7 C10 108.5(6) . .
C9 Si7 C10 108.3(6) . .
C11 Si7 Si6 111.9(4) . .
C9 Si7 Si6 108.9(4) . .
C10 Si7 Si6 110.7(5) . .
C12 Si8 C13 106.6(6) . .
C12 Si8 C14 108.6(6) . .
C13 Si8 C14 109.2(5) . .
C12 Si8 Si6 110.4(4) . .
C13 Si8 Si6 112.5(4) . .
C14 Si8 Si6 109.5(4) . .
C17 Si9 C15 109.8(6) . .
C17 Si9 C16 108.2(6) . .
C15 Si9 C16 106.5(6) . .
C17 Si9 Si2 111.1(4) . .
C15 Si9 Si2 110.0(4) . .
C16 Si9 Si2 111.1(4) . .
O2 Si10 C18 108.4(4) . .
O2 Si10 Si11 105.2(3) . .
C18 Si10 Si11 108.1(3) . .
O2 Si10 Si4 102.5(2) . .
C18 Si10 Si4 108.5(4) . .
Si11 Si10 Si4 123.32(15) . .
C19 Si11 Si12 110.9(4) . .
C19 Si11 Si13 105.3(4) . .
Si12 Si11 Si13 109.88(15) . .
C19 Si11 Si10 109.9(4) . .
Si12 Si11 Si10 114.5(2) . .
Si13 Si11 Si10 105.83(18) . .
C22 Si12 C20 108.2(6) . .
C22 Si12 C21 106.5(7) . .
C20 Si12 C21 109.5(7) . .
C22 Si12 Si11 111.0(4) . .
C20 Si12 Si11 110.8(4) . .
C21 Si12 Si11 110.7(5) . .
C24 Si13 C25 107.5(6) . .
C24 Si13 C23 109.2(6) . .
C25 Si13 C23 108.6(6) . .
C24 Si13 Si11 110.4(4) . .
C25 Si13 Si11 112.3(4) . .
C23 Si13 Si11 108.8(3) . .
Si3 O1 Ti1 129.4(5) . .
Si10 O2 Ti1 134.3(3) . .
Ti1 O3 Ti1 124.6(4) 2_556 .
Si5 O4 Ti1 137.5(4) 2_556 .

loop_
_geom_bond_atom_site_label_1
_geom_bond_atom_site_label_2
_geom_bond_distance
_geom_bond_site_symmetry_2
Ti1 O4 1.795(6) .
Ti1 O1 1.796(5) .
Ti1 O3 1.802(4) .
Ti1 O2 1.817(5) .
Ti1 Ti1 3.191(5) 2_556
Si1 C2 1.848(12) .
Si1 C1 1.866(11) .
Si1 C3 1.890(10) .
Si1 Si2 2.337(6) .
Si2 C4 1.908(9) .
Si2 Si9 2.364(4) .
Si2 Si3 2.366(3) .
Si3 O1 1.683(6) .
Si3 C5 1.886(9) .
Si3 Si4 2.396(5) .
Si4 C6 1.931(8) .
Si4 Si10 2.400(3) .
Si4 Si5 2.401(5) .
Si5 O4 1.681(5) 2_556
Si5 C7 1.902(7) .
Si5 Si6 2.367(5) .
Si6 C8 1.918(9) .
Si6 Si7 2.350(5) .
Si6 Si8 2.363(5) .
Si7 C11 1.849(12) .
Si7 C9 1.888(12) .
Si7 C10 1.888(12) .
Si8 C12 1.886(14) .
Si8 C13 1.891(10) .
Si8 C14 1.895(10) .
Si9 C17 1.853(11) .
Si9 C15 1.872(10) .
Si9 C16 1.883(15) .
Si10 O2 1.680(6) .
Si10 C18 1.866(10) .
Si10 Si11 2.364(5) .
Si11 C19 1.936(12) .
Si11 Si12 2.361(4) .
Si11 Si13 2.364(4) .
Si12 C22 1.855(11) .
Si12 C20 1.869(12) .
Si12 C21 1.873(16) .
Si13 C24 1.870(13) .
Si13 C25 1.881(12) .
Si13 C23 1.888(10) .
O3 Ti1 1.802(4) 2_556
O4 Si5 1.681(5) 2_556

loop_
_geom_torsion_atom_site_label_1
_geom_torsion_atom_site_label_2
_geom_torsion_atom_site_label_3
_geom_torsion_atom_site_label_4
_geom_torsion
_geom_torsion_site_symmetry_1
_geom_torsion_site_symmetry_4
C2 Si1 Si2 C4 -169.6(6) . .
C1 Si1 Si2 C4 68.5(6) . .
C3 Si1 Si2 C4 -49.6(5) . .
C2 Si1 Si2 Si9 -51.3(5) . .
C1 Si1 Si2 Si9 -173.2(5) . .
C3 Si1 Si2 Si9 68.7(5) . .
C2 Si1 Si2 Si3 71.6(5) . .
C1 Si1 Si2 Si3 -50.3(5) . .
C3 Si1 Si2 Si3 -168.4(4) . .
C4 Si2 Si3 O1 -58.6(5) . .
Si1 Si2 Si3 O1 56.0(3) . .
Si9 Si2 Si3 O1 177.7(3) . .
C4 Si2 Si3 C5 -173.3(5) . .
Si1 Si2 Si3 C5 -58.7(4) . .
Si9 Si2 Si3 C5 63.0(4) . .
C4 Si2 Si3 Si4 65.9(4) . .
Si1 Si2 Si3 Si4 -179.52(14) . .
Si9 Si2 Si3 Si4 -57.8(3) . .
O1 Si3 Si4 C6 -159.3(4) . .
C5 Si3 Si4 C6 -45.6(4) . .
Si2 Si3 Si4 C6 76.8(4) . .
O1 Si3 Si4 Si10 -38.3(3) . .
C5 Si3 Si4 Si10 75.4(3) . .
Si2 Si3 Si4 Si10 -162.27(14) . .
O1 Si3 Si4 Si5 77.3(3) . .
C5 Si3 Si4 Si5 -169.0(3) . .
Si2 Si3 Si4 Si5 -46.6(2) . .
C6 Si4 Si5 O4 152.9(4) . 2_556
Si3 Si4 Si5 O4 -84.2(2) . 2_556
Si10 Si4 Si5 O4 29.9(3) . 2_556
C6 Si4 Si5 C7 -91.5(4) . .
Si3 Si4 Si5 C7 31.4(4) . .
Si10 Si4 Si5 C7 145.5(3) . .
C6 Si4 Si5 Si6 33.2(3) . .
Si3 Si4 Si5 Si6 156.09(13) . .
Si10 Si4 Si5 Si6 -89.85(16) . .
O4 Si5 Si6 C8 -101.8(4) 2_556 .
C7 Si5 Si6 C8 144.9(5) . .
Si4 Si5 Si6 C8 19.9(4) . .
O4 Si5 Si6 Si7 136.1(3) 2_556 .
C7 Si5 Si6 Si7 22.8(4) . .
Si4 Si5 Si6 Si7 -102.28(18) . .
O4 Si5 Si6 Si8 16.6(3) 2_556 .
C7 Si5 Si6 Si8 -96.7(3) . .
Si4 Si5 Si6 Si8 138.26(15) . .
C8 Si6 Si7 C11 164.8(6) . .
Si8 Si6 Si7 C11 47.4(6) . .
Si5 Si6 Si7 C11 -69.3(6) . .
C8 Si6 Si7 C9 45.0(7) . .
Si8 Si6 Si7 C9 -72.4(5) . .
Si5 Si6 Si7 C9 170.9(5) . .
C8 Si6 Si7 C10 -74.0(6) . .
Si8 Si6 Si7 C10 168.5(5) . .
Si5 Si6 Si7 C10 51.9(5) . .
C8 Si6 Si8 C12 -68.7(6) . .
Si7 Si6 Si8 C12 48.3(5) . .
Si5 Si6 Si8 C12 169.1(5) . .
C8 Si6 Si8 C13 172.4(6) . .
Si7 Si6 Si8 C13 -70.6(5) . .
Si5 Si6 Si8 C13 50.2(5) . .
C8 Si6 Si8 C14 50.8(6) . .
Si7 Si6 Si8 C14 167.8(4) . .
Si5 Si6 Si8 C14 -71.4(4) . .
C4 Si2 Si9 C17 -175.8(6) . .
Si1 Si2 Si9 C17 68.3(5) . .
Si3 Si2 Si9 C17 -51.0(6) . .
C4 Si2 Si9 C15 62.3(7) . .
Si1 Si2 Si9 C15 -53.5(6) . .
Si3 Si2 Si9 C15 -172.8(6) . .
C4 Si2 Si9 C16 -55.3(6) . .
Si1 Si2 Si9 C16 -171.2(5) . .
Si3 Si2 Si9 C16 69.6(5) . .
C6 Si4 Si10 O2 163.9(5) . .
Si3 Si4 Si10 O2 49.2(3) . .
Si5 Si4 Si10 O2 -78.3(3) . .
C6 Si4 Si10 C18 -81.7(5) . .
Si3 Si4 Si10 C18 163.6(3) . .
Si5 Si4 Si10 C18 36.2(3) . .
C6 Si4 Si10 Si11 46.1(5) . .
Si3 Si4 Si10 Si11 -68.6(2) . .
Si5 Si4 Si10 Si11 163.93(18) . .
O2 Si10 Si11 C19 -40.9(4) . .
C18 Si10 Si11 C19 -156.4(5) . .
Si4 Si10 Si11 C19 75.6(4) . .
O2 Si10 Si11 Si12 -166.4(3) . .
C18 Si10 Si11 Si12 78.0(4) . .
Si4 Si10 Si11 Si12 -50.0(3) . .
O2 Si10 Si11 Si13 72.4(3) . .
C18 Si10 Si11 Si13 -43.2(4) . .
Si4 Si10 Si11 Si13 -171.13(19) . .
C19 Si11 Si12 C22 80.3(7) . .
Si13 Si11 Si12 C22 -35.7(7) . .
Si10 Si11 Si12 C22 -154.6(6) . .
C19 Si11 Si12 C20 -40.0(7) . .
Si13 Si11 Si12 C20 -156.0(5) . .
Si10 Si11 Si12 C20 85.1(6) . .
C19 Si11 Si12 C21 -161.6(6) . .
Si13 Si11 Si12 C21 82.3(5) . .
Si10 Si11 Si12 C21 -36.6(5) . .
C19 Si11 Si13 C24 -49.3(6) . .
Si12 Si11 Si13 C24 70.2(5) . .
Si10 Si11 Si13 C24 -165.8(4) . .
C19 Si11 Si13 C25 -169.3(6) . .
Si12 Si11 Si13 C25 -49.8(5) . .
Si10 Si11 Si13 C25 74.3(5) . .
C19 Si11 Si13 C23 70.5(6) . .
Si12 Si11 Si13 C23 -170.0(5) . .
Si10 Si11 Si13 C23 -45.9(6) . .
C5 Si3 O1 Ti1 -122.6(5) . .
Si2 Si3 O1 Ti1 123.4(4) . .
Si4 Si3 O1 Ti1 -12.0(5) . .
O4 Ti1 O1 Si3 -174.8(4) . .
O3 Ti1 O1 Si3 -60.8(4) . .
O2 Ti1 O1 Si3 53.2(5) . .
Ti1 Ti1 O1 Si3 -41.6(5) 2_556 .
C18 Si10 O2 Ti1 -130.7(6) . .
Si11 Si10 O2 Ti1 113.9(6) . .
Si4 Si10 O2 Ti1 -16.1(7) . .
O4 Ti1 O2 Si10 -168.2(6) . .
O1 Ti1 O2 Si10 -34.8(7) . .
O3 Ti1 O2 Si10 78.0(6) . .
Ti1 Ti1 O2 Si10 91.9(6) 2_556 .
O4 Ti1 O3 Ti1 -90.6(2) . 2_556
O1 Ti1 O3 Ti1 145.6(2) . 2_556
O2 Ti1 O3 Ti1 31.01(16) . 2_556
O1 Ti1 O4 Si5 94.5(6) . 2_556
O3 Ti1 O4 Si5 -20.7(6) . 2_556
O2 Ti1 O4 Si5 -136.7(5) . 2_556
Ti1 Ti1 O4 Si5 -49.0(6) 2_556 2_556
